data_2239724
loop_
_publ_author_name
'Payne, Margaret E.'
'Goetz, Katelyn P.'
'Day, Cynthia S.'
'Jurchescu, Oana D.'

_publ_section_title
;
 The 1:1 charge-transfer complex dibenzotetrathiafulvalene--pyromellitic
 dianhydride (DBTTF--PMDA)
;
_journal_coeditor_code PK2526
_journal_issue 8
_journal_name_full 'Acta Crystallographica Section E'
_journal_page_first o844
_journal_page_last o845
_journal_paper_doi 10.1107/S1600536814013324
_journal_volume 70
_journal_year 2014
_chemical_formula_iupac 'C10 H2 O6, C14 H8 S4'
_chemical_formula_moiety 'C10 H2 O6, C14 H8 S4'
_chemical_formula_sum 'C24 H10 O6 S4'
_chemical_formula_weight 522.56
_chemical_name_common 'Dibenzotetrathiafulvalene--pyromellitic dianhydride; DBTTF--PMDA'
_chemical_name_systematic
;
Dibenzotetrathiafulvalene--pyromellitic dianhydride (1/1)
;
_space_group_crystal_system triclinic
_space_group_IT_number 2
_symmetry_space_group_name_Hall '-P 1'
_symmetry_space_group_name_H-M 'P -1'
_atom_sites_solution_hydrogens geom
_atom_sites_solution_primary direct
_audit_creation_method SHELXL-2013
_cell_angle_alpha 70.0510(10)
_cell_angle_beta 68.7120(10)
_cell_angle_gamma 70.1360(10)
_cell_formula_units_Z 1
_cell_length_a 7.2292(4)
_cell_length_b 8.9572(5)
_cell_length_c 9.5224(5)
_cell_measurement_reflns_used 5268
_cell_measurement_temperature 213(2)
_cell_measurement_theta_max 31.27
_cell_measurement_theta_min 3.48
_cell_volume 523.39(5)
_computing_cell_refinement 'SAINT (Bruker, 2011)'
_computing_data_collection 'SMART (Bruker, 2002)'
_computing_data_reduction 'SAINT (Bruker, 2011)'
_computing_molecular_graphics 'SHELXTL (Sheldrick, 2008)'
_computing_publication_material 'SHELXTL (Sheldrick, 2008)'
_computing_structure_refinement 'SHELXL2013 (Sheldrick, 2008)'
_computing_structure_solution 'SHELXLS2013 (Sheldrick, 2008)'
_diffrn_ambient_temperature 213(2)
_diffrn_measured_fraction_theta_full 0.995
_diffrn_measured_fraction_theta_max 0.985
_diffrn_measurement_device_type 'Bruker APEX CCD'
_diffrn_measurement_method '\f and \w scans'
_diffrn_radiation_monochromator graphite
_diffrn_radiation_source 'sealed x-ray tube'
_diffrn_radiation_type MoK\a
_diffrn_radiation_wavelength 0.71073
_diffrn_reflns_av_R_equivalents 0.0209
_diffrn_reflns_limit_h_max 10
_diffrn_reflns_limit_h_min -10
_diffrn_reflns_limit_k_max 12
_diffrn_reflns_limit_k_min -12
_diffrn_reflns_limit_l_max 13
_diffrn_reflns_limit_l_min -13
_diffrn_reflns_number 10004
_diffrn_reflns_reduction_process narrow-frame
_diffrn_reflns_theta_full 25.242
_diffrn_reflns_theta_max 30.032
_diffrn_reflns_theta_min 3.483
_exptl_absorpt_coefficient_mu 0.498
_exptl_absorpt_correction_T_max 0.7462
_exptl_absorpt_correction_T_min 0.7028
_exptl_absorpt_correction_type multi-scan
_exptl_absorpt_process_details
;
(SADABS; Sheldrick, 2012)
;
_exptl_crystal_colour green-gold
_exptl_crystal_density_diffrn 1.658
_exptl_crystal_description plate
_exptl_crystal_F_000 266
_exptl_crystal_size_max 0.200
_exptl_crystal_size_mid 0.200
_exptl_crystal_size_min 0.024
_refine_diff_density_max 0.303
_refine_diff_density_min -0.334
_refine_ls_extinction_method none
_refine_ls_goodness_of_fit_ref 1.065
_refine_ls_hydrogen_treatment constr
_refine_ls_matrix_type full
_refine_ls_number_parameters 154
_refine_ls_number_reflns 3023
_refine_ls_number_restraints 0
_refine_ls_restrained_S_all 1.065
_refine_ls_R_factor_all 0.0367
_refine_ls_R_factor_gt 0.0320
_refine_ls_shift/su_max 0.000
_refine_ls_shift/su_mean 0.000
_refine_ls_structure_factor_coef Fsqd
_refine_ls_weighting_details
;
 w=1/[\s^2^(Fo^2^)+(0.0529P)^2^+0.1150P]
 where P=(Fo^2^+2Fc^2^)/3
;
_refine_ls_weighting_scheme calc
_refine_ls_wR_factor_gt 0.0856
_refine_ls_wR_factor_ref 0.0909
_reflns_number_gt 2668
_reflns_number_total 3023
_reflns_threshold_expression I>2\s(I)
_cod_data_source_file pk2526sup1.cif
_cod_data_source_block I
_cod_database_code 2239724
_cod_database_fobs_code 2239724
_shelx_space_group_comment
;
The symmetry employed for this shelxl refinement is uniquely defined
by the following loop, which should always be used as a source of
symmetry information in preference to the above space-group names.
They are only intended as comments.
;
_shelx_estimated_absorpt_t_min 0.907
_shelx_estimated_absorpt_t_max 0.988
_shelxl_version_number 20.13

loop_
_space_group_symop_operation_xyz
'x, y, z'
'-x, -y, -z'

loop_
_atom_site_type_symbol
_atom_site_label
_atom_site_fract_x
_atom_site_fract_y
_atom_site_fract_z
_atom_site_U_iso_or_equiv
_atom_site_adp_type
_atom_site_calc_flag
_atom_site_occupancy
S S1 -0.06704(4) 0.15387(4) 0.15691(4) 0.02936(10) Uani d 1
S S2 -0.31329(5) -0.02880(4) 0.11851(4) 0.03025(10) Uani d 1
C C1 -0.08003(17) 0.02644(15) 0.05769(14) 0.0250(2) Uani d 1
C C2 -0.32321(18) 0.17849(14) 0.27098(14) 0.0245(2) Uani d 1
C C3 -0.43823(18) 0.09185(14) 0.25298(14) 0.0246(2) Uani d 1
C C4 -0.64247(19) 0.10259(16) 0.34069(16) 0.0291(3) Uani d 1
H H4 -0.7200 0.0443 0.3290 0.035 Uiso calc 1
C C5 -0.7294(2) 0.20070(17) 0.44543(16) 0.0333(3) Uani d 1
H H5 -0.8672 0.2096 0.5042 0.040 Uiso calc 1
C C6 -0.6146(2) 0.28587(17) 0.46427(15) 0.0332(3) Uani d 1
H H6 -0.6754 0.3511 0.5362 0.040 Uiso calc 1
C C7 -0.4108(2) 0.27550(16) 0.37773(15) 0.0292(3) Uani d 1
H H7 -0.3334 0.3329 0.3909 0.035 Uiso calc 1
O O1 0.08852(14) 0.63648(12) 0.27821(12) 0.0338(2) Uani d 1
O O2 0.30802(18) 0.75698(14) 0.29107(13) 0.0441(3) Uani d 1
O O3 -0.05194(14) 0.48790(13) 0.21480(13) 0.0395(2) Uani d 1
C C8 0.2784(2) 0.67350(16) 0.23163(15) 0.0301(3) Uani d 1
C C9 0.41355(18) 0.59058(14) 0.10654(14) 0.0237(2) Uani d 1
C C10 0.30252(17) 0.50435(14) 0.08434(14) 0.0237(2) Uani d 1
C C11 0.09415(18) 0.53456(16) 0.19353(15) 0.0282(2) Uani d 1
C C12 0.61565(17) 0.58997(14) 0.02281(14) 0.0252(2) Uani d 1
H H12 0.6905 0.6484 0.0375 0.030 Uiso calc 1

loop_
_atom_site_aniso_label
_atom_site_aniso_U_11
_atom_site_aniso_U_22
_atom_site_aniso_U_33
_atom_site_aniso_U_12
_atom_site_aniso_U_13
_atom_site_aniso_U_23
S1 0.02281(15) 0.03348(17) 0.03676(18) -0.00701(12) -0.00525(12) -0.01796(14)
S2 0.02316(15) 0.03528(18) 0.03745(19) -0.00885(12) -0.00331(12) -0.01913(14)
C1 0.0214(5) 0.0260(5) 0.0281(6) -0.0048(4) -0.0051(4) -0.0102(5)
C2 0.0249(5) 0.0227(5) 0.0237(5) -0.0048(4) -0.0055(4) -0.0057(4)
C3 0.0234(5) 0.0239(5) 0.0246(5) -0.0043(4) -0.0059(4) -0.0062(4)
C4 0.0249(5) 0.0291(6) 0.0303(6) -0.0072(5) -0.0050(5) -0.0060(5)
C5 0.0282(6) 0.0341(7) 0.0274(6) -0.0061(5) 0.0008(5) -0.0063(5)
C6 0.0378(7) 0.0298(6) 0.0255(6) -0.0067(5) -0.0007(5) -0.0094(5)
C7 0.0347(6) 0.0266(6) 0.0261(6) -0.0084(5) -0.0059(5) -0.0083(5)
O1 0.0265(4) 0.0378(5) 0.0343(5) -0.0065(4) 0.0015(4) -0.0179(4)
O2 0.0466(6) 0.0508(6) 0.0436(6) -0.0154(5) -0.0036(5) -0.0288(5)
O3 0.0246(5) 0.0465(6) 0.0462(6) -0.0133(4) -0.0009(4) -0.0153(5)
C8 0.0295(6) 0.0318(6) 0.0280(6) -0.0075(5) -0.0028(5) -0.0119(5)
C9 0.0242(5) 0.0249(5) 0.0228(5) -0.0061(4) -0.0051(4) -0.0082(4)
C10 0.0204(5) 0.0253(5) 0.0239(5) -0.0065(4) -0.0048(4) -0.0050(4)
C11 0.0234(5) 0.0288(6) 0.0287(6) -0.0054(4) -0.0031(4) -0.0084(5)
C12 0.0239(5) 0.0270(6) 0.0274(6) -0.0082(4) -0.0065(4) -0.0086(5)

loop_
_atom_type_symbol
_atom_type_description
_atom_type_scat_dispersion_real
_atom_type_scat_dispersion_imag
_atom_type_scat_source
C C 0.0033 0.0016 'International Tables Vol C Tables 4.2.6.8 and 6.1.1.4'
H H 0.0000 0.0000 'International Tables Vol C Tables 4.2.6.8 and 6.1.1.4'
O O 0.0106 0.0060 'International Tables Vol C Tables 4.2.6.8 and 6.1.1.4'
S S 0.1246 0.1234 'International Tables Vol C Tables 4.2.6.8 and 6.1.1.4'

loop_
_geom_angle_atom_site_label_1
_geom_angle_atom_site_label_2
_geom_angle_atom_site_label_3
_geom_angle_site_symmetry_1
_geom_angle
C1 S1 C2 . 95.38(6)
C3 S2 C1 . 95.34(6)
C1 C1 S1 2 122.00(13)
C1 C1 S2 2 122.26(13)
S1 C1 S2 . 115.74(6)
C7 C2 C3 . 120.37(11)
C7 C2 S1 . 123.12(10)
C3 C2 S1 . 116.50(9)
C4 C3 C2 . 120.30(12)
C4 C3 S2 . 122.83(10)
C2 C3 S2 . 116.88(9)
C5 C4 C3 . 119.04(12)
C5 C4 H4 . 120.5
C3 C4 H4 . 120.5
C4 C5 C6 . 120.69(12)
C4 C5 H5 . 119.7
C6 C5 H5 . 119.7
C5 C6 C7 . 120.66(13)
C5 C6 H6 . 119.7
C7 C6 H6 . 119.7
C6 C7 C2 . 118.93(13)
C6 C7 H7 . 120.5
C2 C7 H7 . 120.5
C11 O1 C8 . 110.17(10)
O2 C8 O1 . 121.25(13)
O2 C8 C9 . 131.52(13)
O1 C8 C9 . 107.23(11)
C12 C9 C10 . 122.97(11)
C12 C9 C8 . 129.32(11)
C10 C9 C8 . 107.70(10)
C12 C10 C9 2_665 123.01(10)
C12 C10 C11 2_665 129.51(11)
C9 C10 C11 . 107.48(11)
O3 C11 O1 . 121.29(12)
O3 C11 C10 . 131.31(13)
O1 C11 C10 . 107.40(10)
C10 C12 C9 2_665 114.03(10)
C10 C12 H12 2_665 123.0
C9 C12 H12 . 123.0

loop_
_geom_bond_atom_site_label_1
_geom_bond_atom_site_label_2
_geom_bond_site_symmetry_2
_geom_bond_distance
_geom_bond_publ_flag
S1 C1 . 1.7543(13) no
S1 C2 . 1.7560(12) no
S2 C3 . 1.7505(13) no
S2 C1 . 1.7567(12) no
C1 C1 2 1.353(2) no
C2 C7 . 1.3967(17) no
C2 C3 . 1.3985(17) no
C3 C4 . 1.3963(16) no
C4 C5 . 1.3892(19) no
C4 H4 . 0.9400 ?
C5 C6 . 1.391(2) no
C5 H5 . 0.9400 ?
C6 C7 . 1.3913(19) no
C6 H6 . 0.9400 ?
C7 H7 . 0.9400 ?
O1 C11 . 1.3923(16) no
O1 C8 . 1.3993(16) no
O2 C8 . 1.1878(17) no
O3 C11 . 1.1907(16) no
C8 C9 . 1.4800(17) no
C9 C12 . 1.3864(16) no
C9 C10 . 1.3933(16) no
C10 C12 2_665 1.3839(16) no
C10 C11 . 1.4836(16) no
C12 C10 2_665 1.3838(16) ?
C12 H12 . 0.9400 ?

loop_
_geom_torsion_atom_site_label_1
_geom_torsion_atom_site_label_2
_geom_torsion_atom_site_label_3
_geom_torsion_atom_site_label_4
_geom_torsion_site_symmetry_1
_geom_torsion_site_symmetry_4
_geom_torsion
C2 S1 C1 C1 . 2 176.20(15)
C2 S1 C1 S2 . . -4.14(8)
C3 S2 C1 C1 . 2 -176.37(15)
C3 S2 C1 S1 . . 3.97(8)
C1 S1 C2 C7 . . -178.74(11)
C1 S1 C2 C3 . . 2.71(10)
C7 C2 C3 C4 . . 0.54(18)
S1 C2 C3 C4 . . 179.13(9)
C7 C2 C3 S2 . . -179.00(9)
S1 C2 C3 S2 . . -0.41(13)
C1 S2 C3 C4 . . 178.35(11)
C1 S2 C3 C2 . . -2.12(10)
C2 C3 C4 C5 . . 0.16(18)
S2 C3 C4 C5 . . 179.68(10)
C3 C4 C5 C6 . . -0.7(2)
C4 C5 C6 C7 . . 0.5(2)
C5 C6 C7 C2 . . 0.2(2)
C3 C2 C7 C6 . . -0.73(18)
S1 C2 C7 C6 . . -179.23(10)
C11 O1 C8 O2 . . -178.78(13)
C11 O1 C8 C9 . . 0.82(14)
O2 C8 C9 C12 . . -0.6(2)
O1 C8 C9 C12 . . 179.86(12)
O2 C8 C9 C10 . . 178.37(15)
O1 C8 C9 C10 . . -1.17(14)
C12 C9 C10 C12 . 2_665 0.2(2)
C8 C9 C10 C12 . 2_665 -178.82(11)
C12 C9 C10 C11 . . -179.90(11)
C8 C9 C10 C11 . . 1.05(13)
C8 O1 C11 O3 . . 179.96(12)
C8 O1 C11 C10 . . -0.18(14)
C12 C10 C11 O3 2_665 . -0.9(2)
C9 C10 C11 O3 . . 179.27(14)
C12 C10 C11 O1 2_665 . 179.29(12)
C9 C10 C11 O1 . . -0.57(13)
C10 C9 C12 C10 . 2_665 -0.21(19)
C8 C9 C12 C10 . 2_665 178.62(12)
